data_4319404
loop_
_publ_author_name
'Rodolphe Cl\'erac'
'F. Albert Cotton'
'Lee M. Daniels'
'Kim R. Dunbar'
'Carlos A. Murillo'
'Xiaoping Wang'

_publ_section_title
;
 Tuning the Metal-Metal Bonds in the Linear Tricobalt Compound
 Co3(dpa)4Cl2: Bond-Stretch and Spin-State Isomers
;
_journal_name_full 'Inorganic Chemistry'
_journal_page_first 1256
_journal_page_last 1264
_journal_paper_doi 10.1021/ic001068i
_journal_volume 40
_journal_year 2001
_chemical_compound_source synthesis
_chemical_formula_structural Co3(dpa)4Cl2.Benzene
_chemical_formula_sum 'C46 H38 Cl2 Co3 N12'
_chemical_formula_weight 1006.57
_chemical_name_systematic
; 
 ? 
;
_space_group_IT_number 33
_symmetry_cell_setting orthorhombic
_symmetry_space_group_name_Hall 'P 2c -2n'
_symmetry_space_group_name_H-M 'P n a 21'
_atom_sites_solution_hydrogens geom
_atom_sites_solution_primary direct
_atom_sites_solution_secondary difmap
_audit_creation_method SHELXL
_cell_angle_alpha 90.00
_cell_angle_beta 90.00
_cell_angle_gamma 90.00
_cell_formula_units_Z 8
_cell_length_a 18.538(2)
_cell_length_b 29.140(10)
_cell_length_c 16.005(3)
_cell_measurement_reflns_used 250
_cell_measurement_temperature 213(2)
_cell_measurement_theta_max 20.8
_cell_measurement_theta_min 9.05
_cell_volume 8646(4)
_computing_cell_refinement MADNES
_computing_data_collection MADNES
_computing_data_reduction PROCOR
_computing_structure_refinement 'SHELXL-93 (Sheldrick, 1993)'
_computing_structure_solution 'SHELXS-86 (Sheldrick, 1990)'
_diffrn_ambient_temperature 213(2)
_diffrn_measurement_device 'Nonius FAST area detector'
_diffrn_measurement_method 'Ellipsoid-mask fitting'
_diffrn_radiation_monochromator graphite
_diffrn_radiation_source 'fine-focus sealed tube'
_diffrn_radiation_type MoK\a
_diffrn_radiation_wavelength 0.71073
_diffrn_reflns_av_R_equivalents 0.0734
_diffrn_reflns_av_sigmaI/netI 0.0523
_diffrn_reflns_limit_h_max 18
_diffrn_reflns_limit_h_min -21
_diffrn_reflns_limit_k_max 33
_diffrn_reflns_limit_k_min -33
_diffrn_reflns_limit_l_max 17
_diffrn_reflns_limit_l_min -18
_diffrn_reflns_number 29411
_diffrn_reflns_theta_max 24.45
_diffrn_reflns_theta_min 1.78
_diffrn_standards_number 'None (area detector data)'
_exptl_absorpt_coefficient_mu 1.312
_exptl_absorpt_correction_type none
_exptl_crystal_colour brown
_exptl_crystal_density_diffrn 1.547
_exptl_crystal_density_meas ?
_exptl_crystal_description block
_exptl_crystal_F_000 4104
_exptl_crystal_size_max 0.32
_exptl_crystal_size_mid 0.28
_exptl_crystal_size_min 0.22
_refine_diff_density_max 0.586
_refine_diff_density_min -0.686
_refine_diff_density_rms 0.103
_refine_ls_abs_structure_details 'Flack H D (1983), Acta Cryst. A39, 876-881'
_refine_ls_abs_structure_Flack -0.04(2)
_refine_ls_extinction_method none
_refine_ls_goodness_of_fit_all 1.118
_refine_ls_goodness_of_fit_obs 1.055
_refine_ls_hydrogen_treatment noref
_refine_ls_matrix_type full
_refine_ls_number_parameters 1135
_refine_ls_number_reflns 12226
_refine_ls_number_restraints 1
_refine_ls_restrained_S_all 1.172
_refine_ls_restrained_S_obs 1.055
_refine_ls_R_factor_all 0.0683
_refine_ls_R_factor_obs 0.0553
_refine_ls_shift/esd_max 0.004
_refine_ls_shift/esd_mean 0.000
_refine_ls_structure_factor_coef Fsqd
_refine_ls_weighting_details 'w=1/[\s^2^(Fo^2^)+(0.0530P)^2^+37.2622P] where P=(Fo^2^+2Fc^2^)/3'
_refine_ls_weighting_scheme calc
_refine_ls_wR_factor_all 0.1553
_refine_ls_wR_factor_obs 0.1318
_reflns_number_observed 11017
_reflns_number_total 12276
_reflns_observed_criterion >2sigma(I)
_cod_data_source_file ic001068i_07.cif
_cod_data_source_block 1.C6H6at213K
_cod_depositor_comments
;
The following automatic conversions were performed:

'_exptl_crystal_density_meas' value 'not measured' was changed to '?'
- the value is perceived as not measured.

Automatic conversion script
Id: cif_fix_values 3008 2015-01-20 13:52:24Z robertas 

The following automatic conversions were performed:

'_refine_ls_weighting_scheme' value 'calc
w=1/[\s^2^(Fo^2^)+(0.0530P)^2^+37.2622P] where P=(Fo^2^+2Fc^2^)/3'
was changed to 'calc'. New tag '_refine_ls_weighting_details' was
created. The value of the new tag was set to
'w=1/[\s^2^(Fo^2^)+(0.0530P)^2^+37.2622P] where P=(Fo^2^+2Fc^2^)/3'.

Automatic conversion script
Id: cif_fix_values 3143 2015-03-26 13:38:13Z robertas 
;
_cod_original_cell_volume 8645.9(35)
_cod_database_code 4319404

loop_
_symmetry_equiv_pos_as_xyz
'x, y, z'
'-x, -y, z+1/2'
'x+1/2, -y+1/2, z'
'-x+1/2, y+1/2, z+1/2'

loop_
_atom_site_aniso_label
_atom_site_aniso_U_11
_atom_site_aniso_U_22
_atom_site_aniso_U_33
_atom_site_aniso_U_23
_atom_site_aniso_U_13
_atom_site_aniso_U_12
Co1 0.0217(5) 0.0202(5) 0.0294(5) 0.0013(5) -0.0027(5) -0.0013(4)
Co2 0.0217(5) 0.0177(5) 0.0305(6) 0.0004(4) -0.0015(4) -0.0001(4)
Co3 0.0263(5) 0.0210(5) 0.0340(6) 0.0010(4) 0.0004(4) -0.0001(4)
Cl1 0.0307(10) 0.0256(10) 0.0404(11) -0.0010(9) 0.0030(9) 0.0004(8)
Cl2 0.0403(11) 0.0265(11) 0.0586(14) -0.0011(10) 0.0044(10) 0.0098(9)
N1 0.026(3) 0.024(4) 0.032(4) 0.001(3) -0.001(3) 0.003(3)
N2 0.024(3) 0.024(4) 0.034(4) 0.001(3) 0.003(3) 0.002(3)
N3 0.032(3) 0.018(3) 0.040(4) 0.001(3) -0.008(3) -0.006(3)
N4 0.024(3) 0.020(3) 0.027(3) -0.003(3) 0.000(3) -0.001(2)
N5 0.023(3) 0.021(3) 0.039(4) -0.004(3) -0.004(3) 0.002(3)
N6 0.021(3) 0.028(4) 0.043(4) 0.009(3) 0.011(3) 0.000(3)
N7 0.028(3) 0.022(3) 0.026(3) -0.001(3) -0.001(3) -0.008(3)
N8 0.018(3) 0.019(3) 0.025(3) 0.006(3) 0.001(2) 0.003(2)
N9 0.029(4) 0.031(4) 0.032(4) -0.002(3) 0.003(3) 0.009(3)
N10 0.018(3) 0.024(3) 0.041(4) 0.010(3) 0.000(3) -0.003(2)
N11 0.031(3) 0.020(3) 0.034(4) 0.004(3) -0.004(3) 0.000(3)
N12 0.033(4) 0.024(3) 0.031(4) 0.000(3) -0.004(3) -0.002(3)
C1 0.049(6) 0.046(6) 0.035(5) -0.001(4) -0.006(4) 0.012(4)
C2 0.046(5) 0.055(6) 0.044(5) -0.011(5) 0.001(4) 0.021(5)
C3 0.040(5) 0.061(6) 0.030(5) 0.003(4) -0.002(4) 0.015(4)
C4 0.038(5) 0.037(5) 0.030(4) 0.015(4) -0.005(4) 0.000(4)
C5 0.018(4) 0.031(5) 0.036(4) -0.001(4) 0.004(3) 0.002(3)
C6 0.023(4) 0.033(5) 0.028(4) 0.003(3) -0.006(3) 0.002(3)
C7 0.024(4) 0.039(5) 0.047(5) 0.009(4) -0.001(4) -0.009(4)
C8 0.049(6) 0.036(5) 0.050(6) 0.018(5) -0.012(5) -0.011(4)
C9 0.056(6) 0.020(5) 0.067(7) 0.006(5) -0.009(5) -0.006(4)
C10 0.036(4) 0.027(4) 0.046(5) 0.000(4) -0.006(4) 0.001(3)
C11 0.045(5) 0.020(4) 0.043(5) 0.000(4) 0.005(4) 0.006(4)
C12 0.040(5) 0.024(4) 0.080(7) 0.003(5) 0.013(5) -0.014(4)
C13 0.033(4) 0.027(4) 0.055(5) -0.001(4) -0.001(4) -0.014(3)
C14 0.020(4) 0.028(4) 0.051(5) 0.005(4) -0.008(4) -0.009(3)
C15 0.029(4) 0.024(4) 0.024(4) -0.007(3) 0.003(3) 0.002(3)
C16 0.020(4) 0.030(5) 0.033(4) 0.007(4) -0.002(3) -0.003(3)
C17 0.035(5) 0.035(5) 0.053(5) 0.006(4) -0.009(4) -0.007(4)
C18 0.028(4) 0.061(7) 0.047(5) 0.012(5) -0.010(4) -0.006(4)
C19 0.033(5) 0.052(6) 0.059(6) 0.016(5) -0.009(5) 0.007(4)
C20 0.033(5) 0.029(5) 0.053(5) 0.015(4) 0.000(4) 0.007(4)
C21 0.027(4) 0.042(5) 0.044(5) 0.001(4) -0.007(4) 0.011(4)
C22 0.041(5) 0.041(5) 0.051(6) 0.004(4) -0.015(4) 0.019(4)
C23 0.044(5) 0.037(5) 0.034(5) 0.005(4) -0.010(4) -0.001(4)
C24 0.040(5) 0.033(5) 0.033(4) -0.001(4) -0.001(4) -0.001(4)
C25 0.033(4) 0.013(4) 0.026(4) 0.000(3) -0.003(3) -0.006(3)
C26 0.035(4) 0.025(4) 0.024(4) -0.004(3) -0.005(3) 0.003(3)
C27 0.030(4) 0.029(5) 0.041(5) 0.006(4) 0.000(4) -0.003(3)
C28 0.032(5) 0.040(5) 0.052(5) 0.005(4) 0.008(4) -0.011(4)
C29 0.027(4) 0.047(6) 0.057(6) 0.000(5) 0.013(4) 0.001(4)
C30 0.033(5) 0.054(6) 0.038(5) -0.002(4) 0.006(4) 0.002(4)
C31 0.026(4) 0.022(4) 0.039(4) 0.003(4) 0.005(3) 0.003(3)
C32 0.027(4) 0.029(5) 0.049(5) 0.005(4) 0.010(4) 0.009(3)
C33 0.024(4) 0.031(5) 0.053(5) 0.010(4) 0.001(4) -0.003(3)
C34 0.040(5) 0.022(4) 0.051(5) 0.002(4) -0.001(4) -0.003(3)
C35 0.017(4) 0.030(4) 0.036(4) 0.003(4) -0.013(3) -0.001(3)
C36 0.035(4) 0.025(4) 0.028(4) 0.000(3) 0.000(3) -0.003(3)
C37 0.048(5) 0.024(4) 0.038(5) 0.003(4) -0.004(4) -0.007(4)
C38 0.044(5) 0.038(5) 0.042(5) 0.000(4) -0.019(4) -0.006(4)
C39 0.065(6) 0.026(5) 0.039(5) -0.007(4) 0.010(5) -0.005(4)
C40 0.041(5) 0.020(4) 0.037(5) -0.002(3) 0.002(4) -0.005(3)
Co4 0.0259(5) 0.0185(5) 0.0316(5) -0.0007(5) -0.0026(5) 0.0001(4)
Co5 0.0258(5) 0.0186(5) 0.0296(6) 0.0009(4) -0.0027(4) -0.0002(4)
Co6 0.0257(5) 0.0213(5) 0.0330(6) 0.0009(4) -0.0033(4) -0.0004(4)
Cl3 0.0407(11) 0.0212(10) 0.0395(11) 0.0028(9) 0.0033(9) -0.0007(8)
Cl4 0.0404(12) 0.0304(11) 0.0479(12) 0.0002(9) -0.0004(10) -0.0099(9)
N13 0.020(3) 0.026(3) 0.032(3) -0.001(3) 0.003(3) 0.002(2)
N14 0.024(3) 0.021(3) 0.036(4) 0.002(3) -0.006(3) 0.000(3)
N15 0.026(3) 0.016(3) 0.033(4) -0.003(3) -0.002(3) 0.002(3)
N16 0.032(4) 0.018(3) 0.040(4) 0.005(3) -0.004(3) 0.001(3)
N17 0.032(4) 0.021(4) 0.027(3) -0.008(3) 0.001(3) -0.001(3)
N18 0.029(3) 0.024(4) 0.040(4) 0.004(3) -0.010(3) 0.001(3)
N19 0.026(3) 0.020(3) 0.027(3) 0.002(3) -0.004(3) 0.003(2)
N20 0.026(3) 0.025(4) 0.032(4) 0.001(3) -0.004(3) -0.004(3)
N21 0.026(3) 0.030(4) 0.032(4) -0.004(3) -0.007(3) -0.001(3)
N22 0.032(3) 0.015(3) 0.039(4) 0.000(3) -0.011(3) 0.000(3)
N23 0.025(3) 0.023(3) 0.035(4) -0.007(3) 0.001(3) -0.009(3)
N24 0.033(4) 0.023(4) 0.034(4) 0.002(3) -0.004(3) 0.001(3)
C41 0.043(5) 0.016(4) 0.029(4) -0.002(3) -0.002(4) 0.003(3)
C42 0.033(5) 0.036(5) 0.046(5) -0.004(4) 0.008(4) -0.002(4)
C43 0.034(4) 0.036(5) 0.048(5) -0.005(4) 0.004(4) 0.001(4)
C44 0.034(4) 0.020(4) 0.040(5) 0.001(4) -0.005(4) -0.001(3)
C45 0.031(4) 0.022(4) 0.033(4) -0.005(3) -0.005(4) -0.010(3)
C46 0.039(5) 0.024(4) 0.030(4) 0.000(3) 0.003(4) 0.004(3)
C47 0.029(4) 0.048(5) 0.030(4) -0.003(4) -0.007(4) 0.004(4)
C48 0.034(5) 0.058(6) 0.032(5) -0.001(4) -0.006(4) 0.008(4)
C49 0.057(6) 0.043(5) 0.026(4) 0.014(4) 0.004(4) 0.005(4)
C50 0.038(5) 0.032(5) 0.040(5) 0.003(4) -0.002(4) -0.003(4)
C51 0.050(6) 0.037(5) 0.038(5) 0.004(4) -0.007(4) -0.007(4)
C52 0.061(6) 0.054(7) 0.041(5) 0.005(5) -0.009(5) -0.009(5)
C53 0.057(6) 0.057(7) 0.034(5) 0.005(4) -0.006(4) 0.000(5)
C54 0.057(6) 0.032(5) 0.038(5) 0.001(4) -0.014(4) -0.008(4)
C55 0.038(5) 0.025(4) 0.029(4) -0.007(3) 0.000(4) 0.001(3)
C56 0.027(4) 0.028(5) 0.039(5) -0.008(4) -0.013(4) 0.005(3)
C57 0.041(5) 0.036(5) 0.039(5) -0.007(4) 0.000(4) 0.007(4)
C58 0.049(5) 0.029(5) 0.061(6) -0.018(5) 0.002(5) 0.008(4)
C59 0.049(5) 0.027(5) 0.065(7) -0.011(5) -0.009(5) 0.004(4)
C60 0.041(5) 0.028(5) 0.048(5) 0.015(4) -0.016(4) -0.005(4)
C61 0.029(4) 0.019(4) 0.047(5) 0.003(4) -0.007(4) 0.009(3)
C62 0.048(5) 0.025(4) 0.048(5) 0.004(4) 0.000(4) 0.008(4)
C63 0.030(4) 0.037(5) 0.054(6) -0.002(4) -0.003(4) 0.011(4)
C64 0.031(4) 0.027(4) 0.050(5) 0.000(4) -0.005(4) 0.016(3)
C65 0.035(4) 0.027(4) 0.026(4) 0.002(3) -0.003(3) -0.007(3)
C66 0.030(4) 0.029(4) 0.028(4) -0.002(4) -0.008(3) 0.002(3)
C67 0.054(6) 0.035(5) 0.043(5) 0.012(4) -0.017(4) -0.004(4)
C68 0.047(6) 0.063(7) 0.073(7) 0.009(6) -0.041(5) -0.009(5)
C69 0.035(5) 0.054(6) 0.063(6) 0.002(5) -0.024(5) -0.013(4)
C70 0.037(5) 0.039(5) 0.045(5) -0.007(5) -0.006(4) -0.007(4)
C71 0.026(4) 0.030(4) 0.046(5) 0.002(4) -0.008(4) 0.001(3)
C72 0.041(5) 0.038(5) 0.046(5) 0.006(4) -0.017(4) -0.015(4)
C73 0.051(6) 0.029(5) 0.048(6) -0.003(4) -0.025(5) 0.000(4)
C74 0.033(4) 0.035(5) 0.034(4) 0.002(4) -0.003(4) -0.005(4)
C75 0.029(4) 0.021(4) 0.028(4) 0.002(3) -0.004(3) 0.002(3)
C76 0.022(4) 0.019(4) 0.028(4) 0.005(3) -0.005(3) 0.005(3)
C77 0.041(5) 0.037(5) 0.042(5) -0.001(4) 0.008(4) -0.006(4)
C78 0.044(5) 0.040(6) 0.051(5) -0.004(4) 0.010(4) 0.010(4)
C79 0.028(4) 0.048(6) 0.054(6) 0.004(5) 0.015(4) -0.002(4)
C80 0.027(4) 0.044(5) 0.056(6) -0.009(5) 0.012(4) -0.005(4)
C81 0.074(8) 0.059(8) 0.083(9) -0.017(7) -0.022(7) 0.006(7)
C82 0.042(6) 0.080(9) 0.099(10) 0.011(8) -0.007(7) 0.008(6)
C83 0.053(7) 0.075(9) 0.083(9) 0.004(7) 0.003(6) 0.016(6)
C84 0.064(8) 0.063(8) 0.112(11) -0.030(8) -0.036(8) 0.009(7)
C85 0.056(8) 0.090(11) 0.128(13) 0.050(10) -0.025(8) -0.028(7)
C86 0.055(7) 0.128(13) 0.063(8) 0.003(8) 0.005(6) 0.005(8)
C87 0.081(9) 0.053(7) 0.100(10) -0.015(7) -0.038(8) 0.032(7)
C88 0.114(11) 0.029(6) 0.096(9) 0.015(6) -0.037(9) -0.025(6)
C89 0.044(6) 0.077(8) 0.071(8) 0.006(6) 0.005(5) -0.013(6)
C90 0.044(5) 0.045(6) 0.064(7) -0.006(5) -0.003(5) 0.002(4)
C91 0.055(6) 0.037(5) 0.057(6) 0.015(5) -0.003(5) -0.011(5)
C92 0.039(5) 0.068(8) 0.067(7) -0.002(6) 0.004(5) -0.001(5)

loop_
_atom_site_label
_atom_site_type_symbol
_atom_site_fract_x
_atom_site_fract_y
_atom_site_fract_z
_atom_site_U_iso_or_equiv
_atom_site_thermal_displace_type
_atom_site_occupancy
_atom_site_calc_flag
_atom_site_refinement_flags
_atom_site_disorder_group
Co1 Co 0.36084(5) 0.68350(3) 0.19950(7) 0.0238(2) Uani 1 d . .
Co2 Co 0.43359(5) 0.62315(3) 0.15600(6) 0.0233(2) Uani 1 d . .
Co3 Co 0.51194(5) 0.56470(3) 0.11246(7) 0.0271(3) Uani 1 d . .
Cl1 Cl 0.28273(10) 0.74785(7) 0.24267(12) 0.0322(4) Uani 1 d . .
Cl2 Cl 0.59045(11) 0.50163(7) 0.0625(2) 0.0418(5) Uani 1 d . .
N1 N 0.3808(3) 0.6607(2) 0.3145(4) 0.0272(14) Uani 1 d . .
N2 N 0.4157(3) 0.5912(2) 0.2578(4) 0.0276(14) Uani 1 d . .
N3 N 0.4565(3) 0.5253(2) 0.1934(4) 0.0297(14) Uani 1 d . .
N4 N 0.4503(3) 0.7204(2) 0.2006(4) 0.0236(13) Uani 1 d . .
N5 N 0.5140(3) 0.6531(2) 0.2052(5) 0.0278(14) Uani 1 d . .
N6 N 0.5758(3) 0.5846(2) 0.2045(4) 0.0305(15) Uani 1 d . .
N7 N 0.3485(3) 0.6969(2) 0.0791(4) 0.0255(14) Uani 1 d . .
N8 N 0.4520(3) 0.6561(2) 0.0549(4) 0.0210(13) Uani 1 d . .
N9 N 0.5560(3) 0.6125(2) 0.0395(4) 0.031(2) Uani 1 d . .
N10 N 0.2807(3) 0.6382(2) 0.1912(4) 0.0278(14) Uani 1 d . .
N11 N 0.3537(3) 0.5942(2) 0.1047(4) 0.0282(15) Uani 1 d . .
N12 N 0.4370(3) 0.5555(2) 0.0241(4) 0.0290(15) Uani 1 d . .
C1 C 0.3733(5) 0.6894(3) 0.3804(5) 0.043(2) Uani 1 d . .
H1A H 0.3602(5) 0.7200(3) 0.3701(5) 0.052 Uiso 1 calc R .
C2 C 0.3840(5) 0.6759(3) 0.4608(6) 0.048(2) Uani 1 d . .
H2A H 0.3780(5) 0.6968(3) 0.5051(6) 0.058 Uiso 1 calc R .
C3 C 0.4040(5) 0.6307(3) 0.4765(5) 0.044(2) Uani 1 d . .
H3A H 0.4104(5) 0.6204(3) 0.5317(5) 0.052 Uiso 1 calc R .
C4 C 0.4142(4) 0.6015(3) 0.4111(5) 0.035(2) Uani 1 d . .
H4A H 0.4290(4) 0.5711(3) 0.4209(5) 0.042 Uiso 1 calc R .
C5 C 0.4025(4) 0.6169(3) 0.3280(5) 0.028(2) Uani 1 d . .
C6 C 0.4174(4) 0.5440(3) 0.2577(5) 0.028(2) Uani 1 d . .
C7 C 0.3798(4) 0.5152(3) 0.3126(6) 0.037(2) Uani 1 d . .
H7A H 0.3518(4) 0.5281(3) 0.3555(6) 0.044 Uiso 1 calc R .
C8 C 0.3833(5) 0.4686(3) 0.3048(6) 0.045(2) Uani 1 d . .
H8A H 0.3598(5) 0.4494(3) 0.3434(6) 0.054 Uiso 1 calc R .
C9 C 0.4220(5) 0.4500(3) 0.2390(7) 0.048(2) Uani 1 d . .
H9A H 0.4239(5) 0.4180(3) 0.2311(7) 0.057 Uiso 1 calc R .
C10 C 0.4575(4) 0.4790(3) 0.1854(6) 0.036(2) Uani 1 d . .
H10A H 0.4838(4) 0.4662(3) 0.1409(6) 0.043 Uiso 1 calc R .
C11 C 0.4487(5) 0.7671(3) 0.1882(6) 0.036(2) Uani 1 d . .
H11A H 0.4036(5) 0.7816(3) 0.1824(6) 0.043 Uiso 1 calc R .
C12 C 0.5098(5) 0.7937(3) 0.1839(7) 0.048(2) Uani 1 d . .
H12A H 0.5065(5) 0.8257(3) 0.1780(7) 0.057 Uiso 1 calc R .
C13 C 0.5764(4) 0.7724(3) 0.1884(6) 0.038(2) Uani 1 d . .
H13A H 0.6190(4) 0.7897(3) 0.1837(6) 0.046 Uiso 1 calc R .
C14 C 0.5796(4) 0.7258(3) 0.1998(6) 0.033(2) Uani 1 d . .
H14A H 0.6246(4) 0.7112(3) 0.2048(6) 0.040 Uiso 1 calc R .
C15 C 0.5158(4) 0.6997(2) 0.2041(5) 0.025(2) Uani 1 d . .
C16 C 0.5687(4) 0.6272(3) 0.2392(5) 0.028(2) Uani 1 d . .
C17 C 0.6116(5) 0.6415(3) 0.3072(6) 0.041(2) Uani 1 d . .
H17A H 0.6054(5) 0.6709(3) 0.3305(6) 0.049 Uiso 1 calc R .
C18 C 0.6621(5) 0.6123(3) 0.3389(6) 0.045(2) Uani 1 d . .
H18A H 0.6913(5) 0.6212(3) 0.3841(6) 0.054 Uiso 1 calc R .
C19 C 0.6700(5) 0.5685(3) 0.3026(6) 0.048(2) Uani 1 d . .
H19A H 0.7049(5) 0.5479(3) 0.3230(6) 0.058 Uiso 1 calc R .
C20 C 0.6273(4) 0.5565(3) 0.2390(6) 0.038(2) Uani 1 d . .
H20A H 0.6329(4) 0.5269(3) 0.2165(6) 0.046 Uiso 1 calc R .
C21 C 0.2889(4) 0.7202(3) 0.0496(5) 0.038(2) Uani 1 d . .
H21A H 0.2521(4) 0.7280(3) 0.0874(5) 0.045 Uiso 1 calc R .
C22 C 0.2815(5) 0.7324(3) -0.0323(6) 0.045(2) Uani 1 d . .
H22A H 0.2411(5) 0.7494(3) -0.0496(6) 0.053 Uiso 1 calc R .
C23 C 0.3326(5) 0.7198(3) -0.0890(5) 0.038(2) Uani 1 d . .
H23A H 0.3283(5) 0.7282(3) -0.1455(5) 0.046 Uiso 1 calc R .
C24 C 0.3910(5) 0.6943(3) -0.0621(5) 0.035(2) Uani 1 d . .
H24A H 0.4259(5) 0.6846(3) -0.1008(5) 0.042 Uiso 1 calc R .
C25 C 0.3985(4) 0.6829(2) 0.0210(5) 0.024(2) Uani 1 d . .
C26 C 0.5194(4) 0.6511(3) 0.0185(5) 0.028(2) Uani 1 d . .
C27 C 0.5518(4) 0.6846(3) -0.0332(5) 0.034(2) Uani 1 d . .
H27A H 0.5264(4) 0.7113(3) -0.0480(5) 0.040 Uiso 1 calc R .
C28 C 0.6221(5) 0.6774(3) -0.0619(6) 0.041(2) Uani 1 d . .
H28A H 0.6440(5) 0.6992(3) -0.0971(6) 0.050 Uiso 1 calc R .
C29 C 0.6593(5) 0.6384(3) -0.0386(6) 0.044(2) Uani 1 d . .
H29A H 0.7067(5) 0.6332(3) -0.0573(6) 0.053 Uiso 1 calc R .
C30 C 0.6251(5) 0.6073(3) 0.0127(5) 0.042(2) Uani 1 d . .
H30A H 0.6509(5) 0.5813(3) 0.0301(5) 0.050 Uiso 1 calc R .
C31 C 0.2193(4) 0.6444(3) 0.2354(5) 0.029(2) Uani 1 d . .
H31A H 0.2172(4) 0.6684(3) 0.2746(5) 0.035 Uiso 1 calc R .
C32 C 0.1598(4) 0.6168(3) 0.2249(5) 0.035(2) Uani 1 d . .
H32A H 0.1174(4) 0.6228(3) 0.2552(5) 0.042 Uiso 1 calc R .
C33 C 0.1624(4) 0.5802(3) 0.1699(5) 0.036(2) Uani 1 d . .
H33A H 0.1213(4) 0.5620(3) 0.1610(5) 0.043 Uiso 1 calc R .
C34 C 0.2259(5) 0.5708(3) 0.1280(6) 0.037(2) Uani 1 d . .
H34A H 0.2294(5) 0.5451(3) 0.0927(6) 0.045 Uiso 1 calc R .
C35 C 0.2859(4) 0.6006(3) 0.1392(5) 0.028(2) Uani 1 d . .
C36 C 0.3662(4) 0.5710(3) 0.0326(5) 0.029(2) Uani 1 d . .
C37 C 0.3177(5) 0.5644(3) -0.0329(5) 0.037(2) Uani 1 d . .
H37A H 0.2694(5) 0.5734(3) -0.0263(5) 0.044 Uiso 1 calc R .
C38 C 0.3392(5) 0.5450(3) -0.1066(6) 0.041(2) Uani 1 d . .
H38A H 0.3059(5) 0.5403(3) -0.1501(6) 0.050 Uiso 1 calc R .
C39 C 0.4117(5) 0.5322(3) -0.1163(6) 0.044(2) Uani 1 d . .
H39A H 0.4287(5) 0.5197(3) -0.1668(6) 0.052 Uiso 1 calc R .
C40 C 0.4566(5) 0.5385(3) -0.0500(5) 0.033(2) Uani 1 d . .
H40A H 0.5052(5) 0.5301(3) -0.0569(5) 0.039 Uiso 1 calc R .
Co4 Co -0.11981(5) 0.31243(3) 0.19888(7) 0.0253(2) Uani 1 d . .
Co5 Co -0.05285(5) 0.37214(3) 0.14152(6) 0.0247(2) Uani 1 d . .
Co6 Co 0.01638(5) 0.43170(3) 0.08542(7) 0.0267(3) Uani 1 d . .
Cl3 Cl -0.19433(11) 0.24913(7) 0.25735(12) 0.0338(4) Uani 1 d . .
Cl4 Cl 0.09064(11) 0.49504(7) 0.02573(14) 0.0396(5) Uani 1 d . .
N13 N -0.2009(3) 0.3570(2) 0.1960(4) 0.0259(13) Uani 1 d . .
N14 N -0.1382(3) 0.3990(2) 0.0980(4) 0.0270(15) Uani 1 d . .
N15 N -0.0654(3) 0.4401(2) 0.0060(4) 0.0249(14) Uani 1 d . .
N16 N -0.0903(3) 0.3376(2) 0.3077(4) 0.0302(15) Uani 1 d . .
N17 N -0.0635(3) 0.4060(2) 0.2431(4) 0.0266(14) Uani 1 d . .
N18 N -0.0329(3) 0.4714(2) 0.1684(4) 0.031(2) Uani 1 d . .
N19 N -0.0288(3) 0.2759(2) 0.1946(4) 0.0244(13) Uani 1 d . .
N20 N 0.0328(3) 0.3445(2) 0.1829(4) 0.0277(15) Uani 1 d . .
N21 N 0.0887(3) 0.4152(2) 0.1720(4) 0.0292(15) Uani 1 d . .
N22 N -0.1407(3) 0.2961(2) 0.0811(4) 0.0286(14) Uani 1 d . .
N23 N -0.0412(3) 0.3379(2) 0.0416(4) 0.0277(14) Uani 1 d . .
N24 N 0.0555(4) 0.3834(2) 0.0086(4) 0.0299(15) Uani 1 d . .
C41 C -0.2562(4) 0.3528(2) 0.2490(5) 0.030(2) Uani 1 d . .
H41A H -0.2533(4) 0.3301(2) 0.2907(5) 0.035 Uiso 1 calc R .
C42 C -0.3167(5) 0.3794(3) 0.2459(6) 0.038(2) Uani 1 d . .
H42A H -0.3553(5) 0.3740(3) 0.2827(6) 0.046 Uiso 1 calc R .
C43 C -0.3206(5) 0.4142(3) 0.1883(6) 0.040(2) Uani 1 d . .
H43A H -0.3623(5) 0.4324(3) 0.1844(6) 0.047 Uiso 1 calc R .
C44 C -0.2625(4) 0.4222(3) 0.1359(5) 0.031(2) Uani 1 d . .
H44A H -0.2637(4) 0.4467(3) 0.0977(5) 0.037 Uiso 1 calc R .
C45 C -0.2008(4) 0.3930(2) 0.1403(5) 0.029(2) Uani 1 d . .
C46 C -0.1332(4) 0.4227(3) 0.0236(5) 0.031(2) Uani 1 d . .
C47 C -0.1887(4) 0.4272(3) -0.0364(5) 0.036(2) Uani 1 d . .
H47A H -0.2346(4) 0.4147(3) -0.0258(5) 0.043 Uiso 1 calc R .
C48 C -0.1760(5) 0.4492(3) -0.1083(5) 0.041(2) Uani 1 d . .
H48A H -0.2137(5) 0.4532(3) -0.1469(5) 0.049 Uiso 1 calc R .
C49 C -0.1076(5) 0.4664(3) -0.1267(5) 0.042(2) Uani 1 d . .
H49A H -0.0980(5) 0.4813(3) -0.1776(5) 0.050 Uiso 1 calc R .
C50 C -0.0554(5) 0.4607(3) -0.0682(5) 0.037(2) Uani 1 d . .
H50A H -0.0091(5) 0.4720(3) -0.0804(5) 0.044 Uiso 1 calc R .
C51 C -0.0912(5) 0.3103(3) 0.3769(5) 0.041(2) Uani 1 d . .
H51A H -0.1038(5) 0.2792(3) 0.3706(5) 0.050 Uiso 1 calc R .
C52 C -0.0744(6) 0.3261(4) 0.4549(6) 0.052(3) Uani 1 d . .
H52A H -0.0743(6) 0.3061(4) 0.5009(6) 0.063 Uiso 1 calc R .
C53 C -0.0579(5) 0.3715(3) 0.4652(6) 0.049(2) Uani 1 d . .
H53A H -0.0500(5) 0.3833(3) 0.5191(6) 0.059 Uiso 1 calc R .
C54 C -0.0525(5) 0.4004(3) 0.3955(5) 0.043(2) Uani 1 d . .
H54A H -0.0375(5) 0.4311(3) 0.4012(5) 0.051 Uiso 1 calc R .
C55 C -0.0705(4) 0.3821(3) 0.3163(5) 0.031(2) Uani 1 d . .
C56 C -0.0663(4) 0.4533(3) 0.2377(5) 0.031(2) Uani 1 d . .
C57 C -0.1030(5) 0.4816(3) 0.2942(6) 0.039(2) Uani 1 d . .
H57A H -0.1277(5) 0.4689(3) 0.3400(6) 0.046 Uiso 1 calc R .
C58 C -0.1025(5) 0.5285(3) 0.2816(6) 0.047(2) Uani 1 d . .
H58A H -0.1259(5) 0.5480(3) 0.3198(6) 0.056 Uiso 1 calc R .
C59 C -0.0682(5) 0.5466(3) 0.2142(6) 0.047(2) Uani 1 d . .
H59A H -0.0660(5) 0.5786(3) 0.2064(6) 0.056 Uiso 1 calc R .
C60 C -0.0369(5) 0.5173(3) 0.1579(6) 0.039(2) Uani 1 d . .
H60A H -0.0169(5) 0.5299(3) 0.1090(6) 0.047 Uiso 1 calc R .
C61 C -0.0298(4) 0.2293(2) 0.1950(6) 0.032(2) Uani 1 d . .
H61A H -0.0745(4) 0.2143(2) 0.1994(6) 0.038 Uiso 1 calc R .
C62 C 0.0319(5) 0.2029(3) 0.1891(6) 0.040(2) Uani 1 d . .
H62A H 0.0290(5) 0.1707(3) 0.1900(6) 0.048 Uiso 1 calc R .
C63 C 0.0974(4) 0.2244(3) 0.1820(6) 0.040(2) Uani 1 d . .
H63A H 0.1398(4) 0.2069(3) 0.1782(6) 0.048 Uiso 1 calc R .
C64 C 0.1012(4) 0.2718(3) 0.1805(5) 0.036(2) Uani 1 d . .
H64A H 0.1458(4) 0.2866(3) 0.1738(5) 0.043 Uiso 1 calc R .
C65 C 0.0366(4) 0.2979(3) 0.1892(5) 0.029(2) Uani 1 d . .
C66 C 0.0891(4) 0.3726(3) 0.2075(5) 0.029(2) Uani 1 d . .
C67 C 0.1403(5) 0.3623(3) 0.2680(6) 0.044(2) Uani 1 d . .
H67A H 0.1400(5) 0.3331(3) 0.2930(6) 0.053 Uiso 1 calc R .
C68 C 0.1909(6) 0.3934(4) 0.2919(7) 0.061(3) Uani 1 d . .
H68A H 0.2263(6) 0.3858(4) 0.3316(7) 0.073 Uiso 1 calc R .
C69 C 0.1890(5) 0.4365(3) 0.2564(6) 0.051(3) Uani 1 d . .
H69A H 0.2228(5) 0.4589(3) 0.2724(6) 0.061 Uiso 1 calc R .
C70 C 0.1380(4) 0.4467(3) 0.1981(6) 0.040(2) Uani 1 d . .
H70A H 0.1368(4) 0.4763(3) 0.1751(6) 0.048 Uiso 1 calc R .
C71 C -0.2023(4) 0.2708(3) 0.0621(5) 0.034(2) Uani 1 d . .
H71A H -0.2350(4) 0.2634(3) 0.1049(5) 0.041 Uiso 1 calc R .
C72 C -0.2163(5) 0.2564(3) -0.0179(6) 0.042(2) Uani 1 d . .
H72A H -0.2561(5) 0.2374(3) -0.0288(6) 0.050 Uiso 1 calc R .
C73 C -0.1724(5) 0.2698(3) -0.0814(6) 0.043(2) Uani 1 d . .
H73A H -0.1828(5) 0.2613(3) -0.1367(6) 0.051 Uiso 1 calc R .
C74 C -0.1130(4) 0.2958(3) -0.0639(5) 0.034(2) Uani 1 d . .
H74A H -0.0823(4) 0.3045(3) -0.1079(5) 0.041 Uiso 1 calc R .
C75 C -0.0965(4) 0.3097(3) 0.0169(5) 0.026(2) Uani 1 d . .
C76 C 0.0197(4) 0.3439(2) -0.0052(5) 0.023(2) Uani 1 d . .
C77 C 0.0493(5) 0.3104(3) -0.0590(6) 0.040(2) Uani 1 d . .
H77A H 0.0267(5) 0.2817(3) -0.0641(6) 0.048 Uiso 1 calc R .
C78 C 0.1111(5) 0.3194(3) -0.1041(6) 0.045(2) Uani 1 d . .
H78A H 0.1295(5) 0.2980(3) -0.1425(6) 0.054 Uiso 1 calc R .
C79 C 0.1455(5) 0.3614(3) -0.0909(6) 0.043(2) Uani 1 d . .
H79A H 0.1870(5) 0.3690(3) -0.1217(6) 0.052 Uiso 1 calc R .
C80 C 0.1184(4) 0.3914(3) -0.0328(6) 0.042(2) Uani 1 d . .
H80A H 0.1441(4) 0.4185(3) -0.0212(6) 0.050 Uiso 1 calc R .
C81 C -0.1744(7) 0.5617(4) 0.0324(9) 0.072(3) Uani 1 d . .
H81A H -0.1725(7) 0.5317(4) 0.0113(9) 0.086 Uiso 1 calc R .
C82 C -0.2163(6) 0.5702(5) 0.0964(9) 0.074(4) Uani 1 d . .
H82A H -0.2448(6) 0.5468(5) 0.1199(9) 0.089 Uiso 1 calc R .
C83 C -0.2180(6) 0.6124(5) 0.1278(9) 0.070(3) Uani 1 d . .
H83A H -0.2461(6) 0.6177(5) 0.1757(9) 0.084 Uiso 1 calc R .
C84 C -0.1823(7) 0.6476(5) 0.0953(10) 0.079(4) Uani 1 d . .
H84A H -0.1873(7) 0.6773(5) 0.1175(10) 0.095 Uiso 1 calc R .
C85 C -0.1365(7) 0.6391(6) 0.0262(11) 0.091(5) Uani 1 d . .
H85A H -0.1087(7) 0.6624(6) 0.0016(11) 0.110 Uiso 1 calc R .
C86 C -0.1348(7) 0.5937(6) -0.0036(8) 0.082(4) Uani 1 d . .
H86A H -0.1054(7) 0.5861(6) -0.0494(8) 0.099 Uiso 1 calc R .
C87 C 0.4028(7) 0.3666(4) 0.0493(9) 0.078(4) Uani 1 d . .
H87A H 0.4420(7) 0.3463(4) 0.0444(9) 0.094 Uiso 1 calc R .
C88 C 0.3359(8) 0.3511(4) 0.0845(9) 0.080(4) Uani 1 d . .
H88A H 0.3308(8) 0.3209(4) 0.1044(9) 0.095 Uiso 1 calc R .
C89 C 0.2796(6) 0.3816(4) 0.0882(7) 0.064(3) Uani 1 d . .
H89A H 0.2350(6) 0.3723(4) 0.1106(7) 0.077 Uiso 1 calc R .
C90 C 0.2880(5) 0.4251(3) 0.0597(7) 0.051(2) Uani 1 d . .
H90A H 0.2487(5) 0.4454(3) 0.0606(7) 0.061 Uiso 1 calc R .
C91 C 0.3516(5) 0.4394(3) 0.0301(6) 0.050(2) Uani 1 d . .
H91A H 0.3572(5) 0.4702(3) 0.0137(6) 0.059 Uiso 1 calc R .
C92 C 0.4087(5) 0.4100(4) 0.0235(7) 0.058(3) Uani 1 d . .
H92A H 0.4524(5) 0.4204(4) 0.0006(7) 0.069 Uiso 1 calc R .

loop_
_atom_type_symbol
_atom_type_description
_atom_type_scat_dispersion_real
_atom_type_scat_dispersion_imag
_atom_type_scat_source
C C 0.0033 0.0016 'International Tables Vol C Tables 4.2.6.8 and 6.1.1.4'
H H 0.0000 0.0000 'International Tables Vol C Tables 4.2.6.8 and 6.1.1.4'
N N 0.0061 0.0033 'International Tables Vol C Tables 4.2.6.8 and 6.1.1.4'
Cl Cl 0.1484 0.1585 'International Tables Vol C Tables 4.2.6.8 and 6.1.1.4'
Co Co 0.3494 0.9721 'International Tables Vol C Tables 4.2.6.8 and 6.1.1.4'

loop_
_geom_angle_atom_site_label_1
_geom_angle_atom_site_label_2
_geom_angle_atom_site_label_3
_geom_angle
_geom_angle_site_symmetry_1
_geom_angle_site_symmetry_3
_geom_angle_publ_flag
Co1 Co2 Co3 177.16(6) . . y
Co2 Co1 Cl1 178.80(7) . . y
Co2 Co3 Cl2 177.49(8) . . y
N1 Co1 N4 91.0(3) . . y
N1 Co1 N7 170.7(3) . . y
N1 Co1 N10 88.8(3) . . y
N4 Co1 N7 89.9(3) . . y
N4 Co1 N10 170.7(2) . . y
N7 Co1 N10 88.8(3) . . y
N2 Co2 N5 90.4(3) . . y
N2 Co2 N8 179.0(3) . . y
N2 Co2 N11 91.0(3) . . y
N5 Co2 N8 88.9(3) . . y
N5 Co2 N11 178.6(3) . . y
N8 Co2 N11 89.8(3) . . y
N3 Co3 N6 89.6(3) . . y
N3 Co3 N9 170.0(3) . . y
N3 Co3 N12 91.4(3) . . y
N6 Co3 N9 89.2(3) . . y
N6 Co3 N12 169.1(3) . . y
N9 Co3 N12 87.9(3) . . y
N1 Co1 Cl1 96.0(2) . . y
N4 Co1 Cl1 94.4(2) . . y
N7 Co1 Cl1 93.2(2) . . y
N10 Co1 Cl1 94.9(2) . . y
N3 Co3 Cl2 94.9(2) . . y
N6 Co3 Cl2 96.1(2) . . y
N9 Co3 Cl2 95.1(2) . . y
N12 Co3 Cl2 94.6(2) . . y
N4 Co1 Co2 85.8(2) . . ?
N7 Co1 Co2 85.6(2) . . ?
N1 Co1 Co2 85.2(2) . . ?
N10 Co1 Co2 84.9(2) . . ?
N11 Co2 Co1 90.7(2) . . ?
N5 Co2 Co1 89.1(2) . . ?
N2 Co2 Co1 90.7(2) . . ?
N8 Co2 Co1 88.7(2) . . ?
N11 Co2 Co3 91.9(2) . . ?
N5 Co2 Co3 88.3(2) . . ?
N2 Co2 Co3 90.4(2) . . ?
N8 Co2 Co3 90.2(2) . . ?
N6 Co3 Co2 86.4(2) . . ?
N9 Co3 Co2 85.4(2) . . ?
N12 Co3 Co2 82.9(2) . . ?
N3 Co3 Co2 84.6(2) . . ?
C1 N1 C5 119.2(7) . . ?
C1 N1 Co1 119.7(5) . . ?
C5 N1 Co1 121.1(5) . . ?
C5 N2 C6 123.4(7) . . ?
C5 N2 Co2 117.7(5) . . ?
C6 N2 Co2 118.9(5) . . ?
C10 N3 C6 118.3(7) . . ?
C10 N3 Co3 119.9(6) . . ?
C6 N3 Co3 121.8(5) . . ?
C15 N4 C11 117.7(6) . . ?
C15 N4 Co1 120.7(5) . . ?
C11 N4 Co1 121.2(5) . . ?
C15 N5 C16 122.2(6) . . ?
C15 N5 Co2 118.3(5) . . ?
C16 N5 Co2 119.4(5) . . ?
C16 N6 C20 116.5(7) . . ?
C16 N6 Co3 120.7(5) . . ?
C20 N6 Co3 122.8(6) . . ?
C25 N7 C21 117.0(7) . . ?
C25 N7 Co1 121.5(5) . . ?
C21 N7 Co1 121.4(5) . . ?
C25 N8 C26 122.9(6) . . ?
C25 N8 Co2 119.4(5) . . ?
C26 N8 Co2 117.7(5) . . ?
C26 N9 C30 118.9(7) . . ?
C26 N9 Co3 121.4(5) . . ?
C30 N9 Co3 119.6(6) . . ?
C31 N10 C35 118.8(6) . . ?
C31 N10 Co1 120.2(5) . . ?
C35 N10 Co1 121.0(5) . . ?
C36 N11 C35 124.1(7) . . ?
C36 N11 Co2 117.2(5) . . ?
C35 N11 Co2 118.6(5) . . ?
C40 N12 C36 117.6(7) . . ?
C40 N12 Co3 119.2(6) . . ?
C36 N12 Co3 122.7(5) . . ?
N1 C1 C2 123.0(9) . . ?
C1 C2 C3 118.8(9) . . ?
C4 C3 C2 119.3(8) . . ?
C3 C4 C5 120.1(8) . . ?
N1 C5 N2 115.8(7) . . ?
N1 C5 C4 119.5(7) . . ?
N2 C5 C4 124.5(7) . . ?
N3 C6 N2 114.2(7) . . ?
N3 C6 C7 119.7(7) . . ?
N2 C6 C7 125.9(8) . . ?
C8 C7 C6 121.0(9) . . ?
C7 C8 C9 118.9(8) . . ?
C10 C9 C8 118.8(8) . . ?
N3 C10 C9 123.2(8) . . ?
C12 C11 N4 123.1(8) . . ?
C11 C12 C13 118.7(8) . . ?
C14 C13 C12 119.4(7) . . ?
C13 C14 C15 120.3(7) . . ?
N4 C15 N5 114.9(6) . . ?
N4 C15 C14 120.7(7) . . ?
N5 C15 C14 124.2(7) . . ?
N6 C16 N5 114.1(7) . . ?
N6 C16 C17 121.8(7) . . ?
N5 C16 C17 124.0(7) . . ?
C18 C17 C16 119.3(9) . . ?
C17 C18 C19 118.9(9) . . ?
C20 C19 C18 119.3(8) . . ?
C19 C20 N6 124.2(9) . . ?
C22 C21 N7 122.4(8) . . ?
C23 C22 C21 119.9(8) . . ?
C22 C23 C24 118.8(8) . . ?
C25 C24 C23 120.7(8) . . ?
N7 C25 N8 112.8(6) . . ?
N7 C25 C24 120.9(7) . . ?
N8 C25 C24 126.2(7) . . ?
N9 C26 N8 115.6(7) . . ?
N9 C26 C27 120.4(7) . . ?
N8 C26 C27 123.9(7) . . ?
C28 C27 C26 119.2(8) . . ?
C29 C28 C27 119.9(8) . . ?
C30 C29 C28 118.2(8) . . ?
N9 C30 C29 123.4(9) . . ?
N10 C31 C32 122.2(7) . . ?
C31 C32 C33 120.0(7) . . ?
C34 C33 C32 119.5(7) . . ?
C33 C34 C35 118.8(8) . . ?
N10 C35 N11 114.2(6) . . ?
N10 C35 C34 120.5(7) . . ?
N11 C35 C34 125.2(7) . . ?
N11 C36 N12 113.9(7) . . ?
N11 C36 C37 126.7(8) . . ?
N12 C36 C37 119.2(7) . . ?
C38 C37 C36 121.2(8) . . ?
C37 C38 C39 119.0(8) . . ?
C40 C39 C38 117.6(8) . . ?
N12 C40 C39 125.1(8) . . ?
Co4 Co5 Co6 178.89(6) . . y
Co5 Co4 Cl3 178.32(7) . . y
Co5 Co6 Cl4 179.77(7) . . y
N13 Co4 N16 89.2(3) . . y
N13 Co4 N19 170.8(2) . . y
N13 Co4 N22 89.3(3) . . y
N16 Co4 N19 89.6(3) . . y
N16 Co4 N22 170.3(3) . . y
N19 Co4 N22 90.3(3) . . y
N14 Co5 N17 90.7(3) . . y
N14 Co5 N20 178.8(3) . . y
N14 Co5 N23 90.1(3) . . y
N17 Co5 N20 90.5(3) . . y
N17 Co5 N23 179.1(3) . . y
N20 Co5 N23 88.6(3) . . y
N15 Co6 N18 90.3(3) . . y
N15 Co6 N21 170.9(3) . . y
N15 Co6 N24 88.3(3) . . y
N18 Co6 N21 89.1(3) . . y
N18 Co6 N24 170.5(3) . . y
N21 Co6 N24 90.8(3) . . y
N13 Co4 Cl3 94.2(2) . . y
N16 Co4 Cl3 95.6(2) . . y
N19 Co4 Cl3 95.0(2) . . y
N22 Co4 Cl3 94.1(2) . . y
N15 Co6 Cl4 94.9(2) . . y
N18 Co6 Cl4 94.6(2) . . y
N21 Co6 Cl4 94.2(2) . . y
N24 Co6 Cl4 94.9(2) . . y
N16 Co4 Co5 85.5(2) . . ?
N22 Co4 Co5 84.8(2) . . ?
N13 Co4 Co5 84.6(2) . . ?
N19 Co4 Co5 86.2(2) . . ?
N14 Co5 Co4 90.5(2) . . ?
N23 Co5 Co4 90.0(2) . . ?
N20 Co5 Co4 89.5(2) . . ?
N17 Co5 Co4 89.7(2) . . ?
N14 Co5 Co6 90.6(2) . . ?
N23 Co5 Co6 90.2(2) . . ?
N20 Co5 Co6 89.4(2) . . ?
N17 Co5 Co6 90.0(2) . . ?
N18 Co6 Co5 85.6(2) . . ?
N21 Co6 Co5 85.6(2) . . ?
N15 Co6 Co5 85.3(2) . . ?
N24 Co6 Co5 85.0(2) . . ?
C41 N13 C45 118.9(6) . . ?
C41 N13 Co4 120.3(5) . . ?
C45 N13 Co4 120.8(5) . . ?
C45 N14 C46 123.6(7) . . ?
C45 N14 Co5 118.6(5) . . ?
C46 N14 Co5 117.8(5) . . ?
C50 N15 C46 117.9(7) . . ?
C50 N15 Co6 120.9(5) . . ?
C46 N15 Co6 121.0(5) . . ?
C55 N16 C51 118.6(7) . . ?
C55 N16 Co4 121.5(5) . . ?
C51 N16 Co4 119.8(5) . . ?
C55 N17 C56 123.8(6) . . ?
C55 N17 Co5 118.4(5) . . ?
C56 N17 Co5 117.8(5) . . ?
C60 N18 C56 117.1(7) . . ?
C60 N18 Co6 121.3(6) . . ?
C56 N18 Co6 121.6(5) . . ?
C61 N19 C65 118.6(6) . . ?
C61 N19 Co4 121.4(5) . . ?
C65 N19 Co4 119.9(5) . . ?
C65 N20 C66 121.8(6) . . ?
C65 N20 Co5 119.4(5) . . ?
C66 N20 Co5 118.7(5) . . ?
C70 N21 C66 118.8(7) . . ?
C70 N21 Co6 120.3(6) . . ?
C66 N21 Co6 120.9(5) . . ?
C75 N22 C71 118.6(7) . . ?
C75 N22 Co4 121.7(5) . . ?
C71 N22 Co4 119.7(6) . . ?
C76 N23 C75 122.5(7) . . ?
C76 N23 Co5 119.3(5) . . ?
C75 N23 Co5 118.2(5) . . ?
C76 N24 C80 119.3(7) . . ?
C76 N24 Co6 121.5(5) . . ?
C80 N24 Co6 119.1(6) . . ?
N13 C41 C42 123.6(7) . . ?
C41 C42 C43 119.2(8) . . ?
C42 C43 C44 119.4(8) . . ?
C43 C44 C45 119.6(7) . . ?
N14 C45 N13 115.0(7) . . ?
N14 C45 C44 125.9(7) . . ?
N13 C45 C44 118.9(7) . . ?
N14 C46 N15 114.9(7) . . ?
N14 C46 C47 125.7(7) . . ?
N15 C46 C47 119.3(7) . . ?
C48 C47 C46 120.0(8) . . ?
C47 C48 C49 121.0(8) . . ?
C50 C49 C48 117.3(8) . . ?
N15 C50 C49 124.6(8) . . ?
N16 C51 C52 122.8(8) . . ?
C53 C52 C51 119.2(9) . . ?
C52 C53 C54 120.1(9) . . ?
C53 C54 C55 118.0(8) . . ?
N16 C55 N17 115.1(7) . . ?
N16 C55 C54 121.1(7) . . ?
N17 C55 C54 123.6(7) . . ?
N18 C56 N17 114.5(7) . . ?
N18 C56 C57 121.0(8) . . ?
N17 C56 C57 124.4(8) . . ?
C58 C57 C56 119.0(9) . . ?
C59 C58 C57 120.2(8) . . ?
C58 C59 C60 118.6(8) . . ?
N18 C60 C59 124.0(9) . . ?
N19 C61 C62 123.0(7) . . ?
C63 C62 C61 119.0(8) . . ?
C62 C63 C64 120.2(8) . . ?
C63 C64 C65 119.2(8) . . ?
N20 C65 N19 115.0(7) . . ?
N20 C65 C64 124.6(7) . . ?
N19 C65 C64 119.9(7) . . ?
N21 C66 N20 114.5(6) . . ?
N21 C66 C67 119.4(7) . . ?
N20 C66 C67 125.9(7) . . ?
C68 C67 C66 121.6(9) . . ?
C67 C68 C69 118.2(9) . . ?
C70 C69 C68 119.9(8) . . ?
N21 C70 C69 122.1(8) . . ?
C72 C71 N22 121.4(8) . . ?
C73 C72 C71 119.8(8) . . ?
C72 C73 C74 119.3(8) . . ?
C73 C74 C75 122.0(8) . . ?
N23 C75 N22 113.8(7) . . ?
N23 C75 C74 127.4(7) . . ?
N22 C75 C74 118.7(7) . . ?
N24 C76 N23 115.2(7) . . ?
N24 C76 C77 120.0(7) . . ?
N23 C76 C77 124.5(7) . . ?
C78 C77 C76 120.6(8) . . ?
C77 C78 C79 117.9(8) . . ?
C80 C79 C78 119.6(8) . . ?
N24 C80 C79 122.2(8) . . ?
C82 C81 C86 122.6(13) . . ?
C81 C82 C83 119.0(13) . . ?
C84 C83 C82 123.8(13) . . ?
C83 C84 C85 118.0(12) . . ?
C86 C85 C84 116.3(12) . . ?
C81 C86 C85 120.2(13) . . ?
C92 C87 C88 119.3(11) . . ?
C89 C88 C87 118.2(10) . . ?
C90 C89 C88 120.1(10) . . ?
C91 C90 C89 120.8(10) . . ?
C90 C91 C92 121.0(9) . . ?
C87 C92 C91 120.5(11) . . ?

loop_
_geom_bond_atom_site_label_1
_geom_bond_atom_site_label_2
_geom_bond_distance
_geom_bond_site_symmetry_2
_geom_bond_publ_flag
Co1 Co2 2.3229(14) . y
Co2 Co3 2.3444(15) . y
Co1 Cl1 2.468(2) . y
Co3 Cl2 2.477(2) . y
Co1 N1 1.991(6) . y
Co1 N4 1.977(6) . y
Co1 N7 1.980(6) . y
Co1 N10 1.993(6) . y
Co2 N2 1.905(7) . y
Co2 N5 1.897(6) . y
Co2 N8 1.912(6) . y
Co2 N11 1.892(6) . y
Co3 N3 2.013(7) . y
Co3 N6 1.977(7) . y
Co3 N9 1.992(7) . y
Co3 N12 2.001(6) . y
N1 C1 1.353(11) . ?
N1 C5 1.355(10) . ?
N2 C5 1.372(10) . ?
N2 C6 1.376(10) . ?
N3 C10 1.356(10) . ?
N3 C6 1.370(10) . ?
N4 C15 1.356(9) . ?
N4 C11 1.377(9) . ?
N5 C15 1.360(9) . ?
N5 C16 1.376(10) . ?
N6 C16 1.367(10) . ?
N6 C20 1.374(10) . ?
N7 C25 1.373(10) . ?
N7 C21 1.380(10) . ?
N8 C25 1.374(10) . ?
N8 C26 1.387(10) . ?
N9 C26 1.357(10) . ?
N9 C30 1.360(11) . ?
N10 C31 1.353(10) . ?
N10 C35 1.378(10) . ?
N11 C36 1.359(10) . ?
N11 C35 1.385(10) . ?
N12 C40 1.336(10) . ?
N12 C36 1.394(10) . ?
C1 C2 1.361(13) . ?
C2 C3 1.393(13) . ?
C3 C4 1.362(12) . ?
C4 C5 1.420(11) . ?
C6 C7 1.402(11) . ?
C7 C8 1.366(13) . ?
C8 C9 1.385(14) . ?
C9 C10 1.373(13) . ?
C11 C12 1.374(11) . ?
C12 C13 1.384(12) . ?
C13 C14 1.370(11) . ?
C14 C15 1.408(10) . ?
C16 C17 1.411(12) . ?
C17 C18 1.364(13) . ?
C18 C19 1.410(14) . ?
C19 C20 1.336(13) . ?
C21 C22 1.366(12) . ?
C22 C23 1.363(13) . ?
C23 C24 1.381(12) . ?
C24 C25 1.377(11) . ?
C26 C27 1.411(11) . ?
C27 C28 1.397(12) . ?
C28 C29 1.382(13) . ?
C29 C30 1.376(13) . ?
C31 C32 1.375(11) . ?
C32 C33 1.384(12) . ?
C33 C34 1.383(12) . ?
C34 C35 1.422(11) . ?
C36 C37 1.395(11) . ?
C37 C38 1.366(13) . ?
C38 C39 1.405(13) . ?
C39 C40 1.360(13) . ?
Co4 Co5 2.3261(15) . y
Co5 Co6 2.3378(15) . y
Co4 Cl3 2.487(2) . y
Co6 Cl4 2.493(2) . y
Co4 N13 1.988(6) . y
Co4 N16 1.967(7) . y
Co4 N19 1.997(6) . y
Co4 N22 1.982(7) . y
Co5 N14 1.897(6) . y
Co5 N17 1.912(6) . y
Co5 N20 1.898(6) . y
Co5 N23 1.897(6) . y
Co6 N15 1.993(6) . y
Co6 N18 1.984(7) . y
Co6 N21 1.987(6) . y
Co6 N24 2.005(7) . y
N13 C41 1.336(10) . ?
N13 C45 1.376(10) . ?
N14 C45 1.354(10) . ?
N14 C46 1.380(10) . ?
N15 C50 1.344(11) . ?
N15 C46 1.384(10) . ?
N16 C55 1.355(10) . ?
N16 C51 1.364(11) . ?
N17 C55 1.370(10) . ?
N17 C56 1.382(10) . ?
N18 C60 1.350(10) . ?
N18 C56 1.375(11) . ?
N19 C61 1.357(9) . ?
N19 C65 1.374(9) . ?
N20 C65 1.365(10) . ?
N20 C66 1.384(10) . ?
N21 C70 1.360(10) . ?
N21 C66 1.366(10) . ?
N22 C75 1.374(10) . ?
N22 C71 1.392(10) . ?
N23 C76 1.366(10) . ?
N23 C75 1.372(10) . ?
N24 C76 1.345(10) . ?
N24 C80 1.362(10) . ?
C41 C42 1.366(11) . ?
C42 C43 1.371(12) . ?
C43 C44 1.385(12) . ?
C44 C45 1.428(11) . ?
C46 C47 1.415(11) . ?
C47 C48 1.338(12) . ?
C48 C49 1.395(13) . ?
C49 C50 1.356(12) . ?
C51 C52 1.367(13) . ?
C52 C53 1.366(14) . ?
C53 C54 1.402(13) . ?
C54 C55 1.414(12) . ?
C56 C57 1.400(12) . ?
C57 C58 1.382(13) . ?
C58 C59 1.358(14) . ?
C59 C60 1.372(13) . ?
C61 C62 1.381(11) . ?
C62 C63 1.371(12) . ?
C63 C64 1.383(12) . ?
C64 C65 1.425(11) . ?
C66 C67 1.389(11) . ?
C67 C68 1.360(13) . ?
C68 C69 1.380(14) . ?
C69 C70 1.360(13) . ?
C71 C72 1.372(12) . ?
C72 C73 1.360(13) . ?
C73 C74 1.364(12) . ?
C74 C75 1.390(11) . ?
C76 C77 1.412(12) . ?
C77 C78 1.380(13) . ?
C78 C79 1.394(13) . ?
C79 C80 1.373(13) . ?
C81 C82 1.31(2) . ?
C81 C86 1.32(2) . ?
C82 C83 1.33(2) . ?
C83 C84 1.33(2) . ?
C84 C85 1.42(2) . ?
C85 C86 1.41(2) . ?
C87 C92 1.34(2) . ?
C87 C88 1.43(2) . ?
C88 C89 1.37(2) . ?
C89 C90 1.357(15) . ?
C90 C91 1.338(14) . ?
C91 C92 1.366(14) . ?
